data_7031084
loop_
_publ_author_name
'Plitt, Patrick'
'Pritzkow, Hans'
'Kramer, Roland'

_publ_section_title
;
 Biphenyl derived Schiff-base vanadium(V) complexes with pendant
 OH-groups--structure, characterization and hydrogen peroxide mediated
 sulfide oxygenation.
;
_journal_issue 15
_journal_name_full 'Dalton transactions (Cambridge, England : 2003)'
_journal_page_first 2314
_journal_page_last 2320
_journal_paper_doi 10.1039/B403600J
_journal_year 2004
_chemical_formula_moiety 'C22 H20 N O4 V'
_chemical_formula_sum 'C22 H20 N O4 V'
_chemical_formula_weight 413.33
_chemical_name_systematic
;
?
;
_space_group_IT_number 33
_symmetry_cell_setting orthorhombic
_symmetry_space_group_name_Hall 'P 2c -2n'
_symmetry_space_group_name_H-M 'P n a 21'
_atom_sites_solution_hydrogens difmap
_atom_sites_solution_primary direct
_atom_sites_solution_secondary difmap
_audit_creation_method SHELXL-97
_cell_angle_alpha 90.00
_cell_angle_beta 90.00
_cell_angle_gamma 90.00
_cell_formula_units_Z 4
_cell_length_a 8.0992(4)
_cell_length_b 12.0724(5)
_cell_length_c 19.3885(9)
_cell_measurement_temperature 103(2)
_cell_volume 1895.75(15)
_computing_cell_refinement 'Bruker SAINT'
_computing_data_collection 'Bruker SMART'
_computing_data_reduction 'Bruker SAINT'
_computing_molecular_graphics 'Bruker SHELXTL'
_computing_publication_material 'SHELXL-97 (Sheldrick, 1997)'
_computing_structure_refinement 'SHELXL-97 (Sheldrick, 1997)'
_computing_structure_solution 'SHELXS-97 (Sheldrick, 1990)'
_diffrn_ambient_temperature 103(2)
_diffrn_measured_fraction_theta_full 0.995
_diffrn_measured_fraction_theta_max 0.995
_diffrn_measurement_device_type 'CCD area detector'
_diffrn_measurement_method \w-scans
_diffrn_radiation_monochromator graphite
_diffrn_radiation_source 'fine-focus sealed tube'
_diffrn_radiation_type MoK\a
_diffrn_radiation_wavelength 0.71073
_diffrn_reflns_av_R_equivalents 0.0412
_diffrn_reflns_av_sigmaI/netI 0.0393
_diffrn_reflns_limit_h_max 12
_diffrn_reflns_limit_h_min 0
_diffrn_reflns_limit_k_max 17
_diffrn_reflns_limit_k_min 0
_diffrn_reflns_limit_l_max 28
_diffrn_reflns_limit_l_min -25
_diffrn_reflns_number 25656
_diffrn_reflns_theta_full 32.04
_diffrn_reflns_theta_max 32.04
_diffrn_reflns_theta_min 1.99
_exptl_absorpt_coefficient_mu 0.552
_exptl_absorpt_correction_T_max 1.0000
_exptl_absorpt_correction_T_min 0.8542
_exptl_absorpt_correction_type multi-scan
_exptl_absorpt_process_details SADABS
_exptl_crystal_colour red
_exptl_crystal_density_diffrn 1.448
_exptl_crystal_density_method 'not measured'
_exptl_crystal_description needle
_exptl_crystal_F_000 856
_exptl_crystal_size_max 0.33
_exptl_crystal_size_mid 0.12
_exptl_crystal_size_min 0.07
_refine_diff_density_max 0.495
_refine_diff_density_min -0.298
_refine_diff_density_rms 0.063
_refine_ls_abs_structure_details 'Flack H D (1983), Acta Cryst. A39, 876-881'
_refine_ls_abs_structure_Flack 0.015(16)
_refine_ls_extinction_method none
_refine_ls_goodness_of_fit_ref 1.056
_refine_ls_hydrogen_treatment refall
_refine_ls_matrix_type full
_refine_ls_number_parameters 333
_refine_ls_number_reflns 6309
_refine_ls_number_restraints 1
_refine_ls_restrained_S_all 1.056
_refine_ls_R_factor_all 0.0425
_refine_ls_R_factor_gt 0.0342
_refine_ls_shift/su_max 0.002
_refine_ls_shift/su_mean 0.000
_refine_ls_structure_factor_coef Fsqd
_refine_ls_weighting_details 'calc w=1/[\s^2^(Fo^2^)+(0.0422P)^2^+0.4557P] where P=(Fo^2^+2Fc^2^)/3'
_refine_ls_weighting_scheme calc
_refine_ls_wR_factor_gt 0.0801
_refine_ls_wR_factor_ref 0.0857
_reflns_number_gt 5627
_reflns_number_total 6309
_reflns_threshold_expression >2sigma(I)
_cod_data_source_file b403600j.txt
_cod_data_source_block plitt14
_cod_depositor_comments
;
The following automatic conversions were performed:

'_symmetry_cell_setting' value 'Orthorhombic' changed to
'orthorhombic' according to
/usr/data/users/saulius/automatic-downloads/retrospective/RSC/lib/dictionaries/cif_core.dic
dictionary named 'cif_core.dic' version 2.4.2 from 2011-04-26.

Automatic conversion script
Id: cif_fix_values 2281 2013-09-26 08:29:07Z andrius 
;
_cod_original_cell_volume 1895.74(15)
_cod_original_sg_symbol_H-M Pna2(1)
_cod_database_code 7031084

loop_
_symmetry_equiv_pos_as_xyz
'x, y, z'
'-x, -y, z+1/2'
'x+1/2, -y+1/2, z'
'-x+1/2, y+1/2, z+1/2'

loop_
_atom_site_label
_atom_site_type_symbol
_atom_site_fract_x
_atom_site_fract_y
_atom_site_fract_z
_atom_site_U_iso_or_equiv
_atom_site_adp_type
_atom_site_occupancy
_atom_site_symmetry_multiplicity
_atom_site_calc_flag
V1 V 0.23788(3) 0.533737(18) 0.408630(19) 0.01236(6) Uani 1 1 d
O1 O 0.21996(15) 0.63113(9) 0.48130(7) 0.0154(2) Uani 1 1 d
O2 O 0.38795(15) 0.47357(9) 0.34416(7) 0.0165(2) Uani 1 1 d
O3 O 0.23652(14) 0.41029(10) 0.45788(7) 0.0161(2) Uani 1 1 d
O4 O 0.06161(15) 0.53602(10) 0.37203(7) 0.0171(2) Uani 1 1 d
N1 N 0.33128(17) 0.67901(11) 0.35669(8) 0.0141(2) Uani 1 1 d
C1 C 0.2963(2) 0.78112(13) 0.37218(9) 0.0149(3) Uani 1 1 d
C2 C 0.2126(2) 0.81407(13) 0.43407(9) 0.0137(3) Uani 1 1 d
C3 C 0.1771(2) 0.73750(12) 0.48719(9) 0.0136(3) Uani 1 1 d
C4 C 0.1024(2) 0.77403(13) 0.54901(9) 0.0152(3) Uani 1 1 d
C5 C 0.0649(2) 0.88569(14) 0.55552(10) 0.0191(3) Uani 1 1 d
C6 C 0.0997(2) 0.96220(14) 0.50330(10) 0.0197(3) Uani 1 1 d
C7 C 0.1741(2) 0.92716(13) 0.44346(10) 0.0163(3) Uani 1 1 d
C8 C 0.0624(2) 0.69555(14) 0.60565(9) 0.0168(3) Uani 1 1 d
C9 C -0.0261(2) 0.59827(15) 0.59312(10) 0.0199(3) Uani 1 1 d
C10 C -0.0770(3) 0.53151(18) 0.64763(12) 0.0270(4) Uani 1 1 d
C11 C -0.0371(3) 0.5599(2) 0.71490(11) 0.0316(5) Uani 1 1 d
C12 C 0.0547(3) 0.6541(2) 0.72770(11) 0.0310(5) Uani 1 1 d
C13 C 0.1042(2) 0.72226(18) 0.67389(10) 0.0237(4) Uani 1 1 d
C14 C 0.4288(2) 0.65157(14) 0.29884(9) 0.0143(3) Uani 1 1 d
C15 C 0.4563(2) 0.53698(13) 0.29496(9) 0.0156(3) Uani 1 1 d
C16 C 0.5574(2) 0.49355(16) 0.24310(10) 0.0202(3) Uani 1 1 d
C17 C 0.6292(2) 0.56581(17) 0.19583(10) 0.0229(4) Uani 1 1 d
C18 C 0.6003(2) 0.67972(17) 0.19930(10) 0.0227(4) Uani 1 1 d
C19 C 0.5011(2) 0.72343(15) 0.25094(10) 0.0195(3) Uani 1 1 d
C20 C 0.1073(2) 0.32878(13) 0.46192(10) 0.0179(3) Uani 1 1 d
C21 C 0.1359(2) 0.24144(13) 0.40702(13) 0.0229(3) Uani 1 1 d
C22 C 0.1068(3) 0.28152(17) 0.53459(12) 0.0280(4) Uani 1 1 d
H1 H 0.325(3) 0.8367(19) 0.3426(13) 0.022(6) Uiso 1 1 d
H5 H 0.010(3) 0.9123(18) 0.5992(12) 0.015(5) Uiso 1 1 d
H6 H 0.067(3) 1.036(2) 0.5075(14) 0.028(7) Uiso 1 1 d
H7 H 0.196(3) 0.9757(19) 0.4116(17) 0.026(6) Uiso 1 1 d
H9 H -0.047(3) 0.5753(18) 0.5500(12) 0.012(5) Uiso 1 1 d
H10 H -0.135(3) 0.471(2) 0.6398(14) 0.027(7) Uiso 1 1 d
H11 H -0.072(3) 0.523(2) 0.7521(15) 0.029(7) Uiso 1 1 d
H12 H 0.079(3) 0.671(2) 0.7721(16) 0.037(8) Uiso 1 1 d
H13 H 0.164(4) 0.784(2) 0.6844(14) 0.033(7) Uiso 1 1 d
H16 H 0.583(3) 0.419(2) 0.2394(13) 0.021(6) Uiso 1 1 d
H17 H 0.690(4) 0.538(2) 0.1597(15) 0.030(7) Uiso 1 1 d
H18 H 0.647(3) 0.727(2) 0.1707(12) 0.023(6) Uiso 1 1 d
H19 H 0.486(4) 0.798(2) 0.2557(15) 0.041(7) Uiso 1 1 d
H20 H 0.000(3) 0.3693(18) 0.4510(12) 0.017(5) Uiso 1 1 d
H21A H 0.234(3) 0.201(2) 0.4197(14) 0.025(6) Uiso 1 1 d
H21B H 0.042(3) 0.1881(18) 0.4067(13) 0.020(5) Uiso 1 1 d
H21C H 0.143(3) 0.2742(19) 0.3626(13) 0.022(6) Uiso 1 1 d
H22A H 0.018(3) 0.228(2) 0.5406(14) 0.025(6) Uiso 1 1 d
H22B H 0.094(4) 0.338(3) 0.5686(17) 0.049(9) Uiso 1 1 d
H22C H 0.201(4) 0.243(2) 0.5436(16) 0.037(8) Uiso 1 1 d

loop_
_atom_site_aniso_label
_atom_site_aniso_U_11
_atom_site_aniso_U_22
_atom_site_aniso_U_33
_atom_site_aniso_U_23
_atom_site_aniso_U_13
_atom_site_aniso_U_12
V1 0.01354(11) 0.01007(9) 0.01348(11) -0.00056(11) -0.00043(12) 0.00039(8)
O1 0.0204(6) 0.0114(5) 0.0143(6) -0.0001(4) -0.0001(4) 0.0013(4)
O2 0.0168(5) 0.0136(5) 0.0191(6) -0.0016(4) 0.0027(4) 0.0015(4)
O3 0.0172(5) 0.0116(5) 0.0196(6) 0.0010(4) -0.0021(5) -0.0025(4)
O4 0.0146(5) 0.0193(6) 0.0175(6) -0.0013(4) -0.0011(4) 0.0019(4)
N1 0.0142(6) 0.0133(5) 0.0147(6) -0.0002(5) -0.0003(5) 0.0005(5)
C1 0.0158(7) 0.0125(6) 0.0163(8) 0.0015(5) -0.0016(6) -0.0007(6)
C2 0.0144(7) 0.0112(6) 0.0155(7) -0.0007(5) -0.0024(5) 0.0003(5)
C3 0.0129(7) 0.0123(6) 0.0156(7) -0.0015(5) -0.0021(6) 0.0003(5)
C4 0.0138(7) 0.0169(7) 0.0149(8) -0.0017(5) -0.0018(6) 0.0007(5)
C5 0.0182(8) 0.0177(7) 0.0213(9) -0.0056(6) -0.0013(6) 0.0031(6)
C6 0.0185(8) 0.0137(7) 0.0268(9) -0.0043(6) -0.0021(7) 0.0025(6)
C7 0.0171(7) 0.0115(6) 0.0205(8) -0.0005(6) -0.0039(6) 0.0003(6)
C8 0.0160(7) 0.0212(8) 0.0133(7) 0.0004(6) 0.0016(6) 0.0054(6)
C9 0.0195(8) 0.0229(8) 0.0172(8) 0.0020(6) 0.0017(6) 0.0018(6)
C10 0.0253(9) 0.0268(9) 0.0288(10) 0.0090(8) 0.0070(8) 0.0049(7)
C11 0.0302(10) 0.0432(12) 0.0213(10) 0.0130(9) 0.0104(8) 0.0145(9)
C12 0.0323(10) 0.0464(12) 0.0144(9) 0.0014(8) 0.0006(8) 0.0157(9)
C13 0.0222(9) 0.0313(10) 0.0174(9) -0.0053(7) -0.0013(7) 0.0075(7)
C14 0.0134(7) 0.0167(7) 0.0128(7) -0.0012(5) -0.0003(6) -0.0004(5)
C15 0.0140(7) 0.0177(7) 0.0150(8) -0.0021(6) -0.0007(6) -0.0004(6)
C16 0.0188(8) 0.0214(8) 0.0204(9) -0.0067(6) 0.0019(6) 0.0007(6)
C17 0.0195(8) 0.0316(9) 0.0178(9) -0.0060(7) 0.0037(7) -0.0002(7)
C18 0.0207(8) 0.0312(9) 0.0161(8) 0.0013(7) 0.0028(7) -0.0042(7)
C19 0.0203(8) 0.0220(8) 0.0164(8) 0.0021(6) 0.0009(6) -0.0013(6)
C20 0.0138(7) 0.0134(6) 0.0266(9) 0.0015(6) -0.0006(6) -0.0020(5)
C21 0.0257(8) 0.0169(6) 0.0262(9) -0.0020(8) -0.0067(9) -0.0032(6)
C22 0.0355(11) 0.0202(8) 0.0282(11) 0.0036(7) 0.0073(9) -0.0060(8)

loop_
_atom_type_symbol
_atom_type_description
_atom_type_scat_dispersion_real
_atom_type_scat_dispersion_imag
_atom_type_scat_source
C C 0.0033 0.0016 'International Tables Vol C Tables 4.2.6.8 and 6.1.1.4'
H H 0.0000 0.0000 'International Tables Vol C Tables 4.2.6.8 and 6.1.1.4'
N N 0.0061 0.0033 'International Tables Vol C Tables 4.2.6.8 and 6.1.1.4'
O O 0.0106 0.0060 'International Tables Vol C Tables 4.2.6.8 and 6.1.1.4'
V V 0.3005 0.5294 'International Tables Vol C Tables 4.2.6.8 and 6.1.1.4'

loop_
_geom_angle_atom_site_label_1
_geom_angle_atom_site_label_2
_geom_angle_atom_site_label_3
_geom_angle
O4 V1 O3 104.42(6)
O4 V1 O1 105.01(6)
O3 V1 O1 97.14(6)
O4 V1 O2 106.76(6)
O3 V1 O2 92.14(6)
O1 V1 O2 143.41(6)
O4 V1 N1 95.28(6)
O3 V1 N1 159.67(6)
O1 V1 N1 82.29(5)
O2 V1 N1 77.19(5)
C3 O1 V1 134.45(11)
C15 O2 V1 121.08(10)
C20 O3 V1 127.58(10)
C1 N1 C14 121.88(14)
C1 N1 V1 125.88(12)
C14 N1 V1 112.09(10)
N1 C1 C2 124.00(15)
N1 C1 H1 119.7(15)
C2 C1 H1 116.3(15)
C7 C2 C3 119.57(16)
C7 C2 C1 118.70(15)
C3 C2 C1 121.61(14)
O1 C3 C2 120.93(15)
O1 C3 C4 118.94(15)
C2 C3 C4 120.06(14)
C5 C4 C3 118.30(16)
C5 C4 C8 120.28(16)
C3 C4 C8 121.41(14)
C4 C5 C6 122.09(17)
C4 C5 H5 118.8(13)
C6 C5 H5 119.1(13)
C7 C6 C5 119.74(15)
C7 C6 H6 119.5(17)
C5 C6 H6 120.7(17)
C6 C7 C2 120.22(16)
C6 C7 H7 118.9(18)
C2 C7 H7 120.8(18)
C9 C8 C13 118.74(17)
C9 C8 C4 121.29(16)
C13 C8 C4 119.84(17)
C10 C9 C8 120.44(18)
C10 C9 H9 118.3(14)
C8 C9 H9 121.2(14)
C11 C10 C9 120.1(2)
C11 C10 H10 119.4(18)
C9 C10 H10 120.5(19)
C12 C11 C10 119.9(2)
C12 C11 H11 115.7(18)
C10 C11 H11 124.3(18)
C11 C12 C13 120.6(2)
C11 C12 H12 118.4(19)
C13 C12 H12 120.9(19)
C12 C13 C8 120.2(2)
C12 C13 H13 118.1(18)
C8 C13 H13 121.7(18)
C19 C14 C15 120.62(16)
C19 C14 N1 128.04(15)
C15 C14 N1 111.27(14)
O2 C15 C16 122.58(15)
O2 C15 C14 117.30(14)
C16 C15 C14 120.06(16)
C17 C16 C15 118.86(17)
C17 C16 H16 117.7(15)
C15 C16 H16 123.4(15)
C16 C17 C18 121.03(17)
C16 C17 H17 119.9(16)
C18 C17 H17 118.9(16)
C19 C18 C17 120.39(18)
C19 C18 H18 116.9(16)
C17 C18 H18 122.7(16)
C18 C19 C14 119.03(17)
C18 C19 H19 121.8(19)
C14 C19 H19 119.1(19)
O3 C20 C21 109.07(14)
O3 C20 C22 108.01(15)
C21 C20 C22 112.97(15)
O3 C20 H20 106.3(13)
C21 C20 H20 108.5(13)
C22 C20 H20 111.8(13)
C20 C21 H21A 107.4(16)
C20 C21 H21B 109.6(14)
H21A C21 H21B 107.8(19)
C20 C21 H21C 110.9(14)
H21A C21 H21C 113(2)
H21B C21 H21C 108(2)
C20 C22 H22A 111.2(16)
C20 C22 H22B 112.0(19)
H22A C22 H22B 108(2)
C20 C22 H22C 111.5(19)
H22A C22 H22C 105(2)
H22B C22 H22C 109(3)

loop_
_geom_bond_atom_site_label_1
_geom_bond_atom_site_label_2
_geom_bond_distance
V1 O4 1.5945(13)
V1 O3 1.7701(12)
V1 O1 1.8409(12)
V1 O2 1.8887(13)
V1 N1 2.1592(14)
O1 C3 1.3351(18)
O2 C15 1.342(2)
O3 C20 1.4384(19)
N1 C1 1.300(2)
N1 C14 1.411(2)
C1 C2 1.435(2)
C1 H1 0.91(2)
C2 C7 1.412(2)
C2 C3 1.413(2)
C3 C4 1.413(2)
C4 C5 1.388(2)
C4 C8 1.486(2)
C5 C6 1.399(3)
C5 H5 1.01(2)
C6 C7 1.374(3)
C6 H6 0.93(2)
C7 H7 0.87(3)
C8 C9 1.397(3)
C8 C13 1.403(2)
C9 C10 1.392(3)
C9 H9 0.90(2)
C10 C11 1.387(3)
C10 H10 0.88(3)
C11 C12 1.380(4)
C11 H11 0.89(3)
C12 C13 1.388(3)
C12 H12 0.91(3)
C13 H13 0.91(3)
C14 C19 1.399(2)
C14 C15 1.403(2)
C15 C16 1.399(2)
C16 C17 1.392(3)
C16 H16 0.93(3)
C17 C18 1.396(3)
C17 H17 0.92(3)
C18 C19 1.388(3)
C18 H18 0.88(2)
C19 H19 0.91(3)
C20 C21 1.516(3)
C20 C22 1.520(3)
C20 H20 1.02(2)
C21 H21A 0.97(3)
C21 H21B 1.00(2)
C21 H21C 0.95(2)
C22 H22A 0.97(3)
C22 H22B 0.95(3)
C22 H22C 0.91(3)
